data_7114360
loop_
_publ_author_name
'Gaynor, Declan'
'Starikova, Zoya A.'
'Ostrovsky, Sergei'
'Haase, Wolfgang'
'Nolan, Kevin B.'

_publ_section_title
;
 Synthesis and structure of a heptanuclear nickel(ii) complex uniquely
 exhibiting four distinct binding modes, two of which are novel, for a
 hydroxamate ligand
;
_journal_issue 5
_journal_name_full 'Chemical Communications'
_journal_page_first 506
_journal_page_last 507
_journal_paper_doi 10.1039/b110799b
_journal_year 2002
_chemical_formula_moiety 'C90 H120 N20 Ni7 O26 2+, S O4 2-, 15(H2 O)'
_chemical_formula_sum 'C90 H150 N20 Ni7 O45 S'
_chemical_formula_weight 2675.33
_chemical_name_systematic
; 
? 
;
_space_group_IT_number 19
_symmetry_cell_setting orthorhombic
_symmetry_space_group_name_Hall 'P 2ac 2ab'
_symmetry_space_group_name_H-M 'P 21 21 21'
_atom_sites_solution_hydrogens mixed
_atom_sites_solution_primary direct
_atom_sites_solution_secondary difmap
_audit_creation_method SHELXL-97
_cell_angle_alpha 90.00
_cell_angle_beta 90.00
_cell_angle_gamma 90.00
_cell_formula_units_Z 4
_cell_length_a 16.398(9)
_cell_length_b 23.996(14)
_cell_length_c 30.666(12)
_cell_measurement_reflns_used 70
_cell_measurement_temperature 110(2)
_cell_measurement_theta_max 20.0
_cell_measurement_theta_min 2.5
_cell_volume 12067(11)
_computing_cell_refinement 'Bruker SAINT (Bruker, 1998b)'
_computing_data_collection 'Bruker SMART (Bruker, 1998b)'
_computing_data_reduction 'Bruker SAINT (Bruker, 1998b)'
_computing_molecular_graphics 'SHELXL PLUS ver. 5.10 (Bruker,1998a)'
_computing_publication_material 'SHELXL PLUS ver. 5.10 (Bruker, 1998a)'
_computing_structure_refinement 'SHELXL PLUS ver. 5.10 (Bruker, 1998a)'
_computing_structure_solution 'SHELXL PLUS ver. 5.10 (Bruker, 1998a)'
_diffrn_ambient_temperature 110(2)
_diffrn_measured_fraction_theta_full 0.992
_diffrn_measured_fraction_theta_max 0.992
_diffrn_measurement_device_type 'SMART 1000 CCD'
_diffrn_measurement_method 'phi and omega scans'
_diffrn_radiation_monochromator graphite
_diffrn_radiation_source 'fine-focus sealed tube'
_diffrn_radiation_type MoK\a
_diffrn_radiation_wavelength 0.71073
_diffrn_reflns_av_R_equivalents 0.1354
_diffrn_reflns_av_sigmaI/netI 0.4306
_diffrn_reflns_limit_h_max 17
_diffrn_reflns_limit_h_min -19
_diffrn_reflns_limit_k_max 28
_diffrn_reflns_limit_k_min -16
_diffrn_reflns_limit_l_max 36
_diffrn_reflns_limit_l_min -29
_diffrn_reflns_number 41850
_diffrn_reflns_theta_full 25.10
_diffrn_reflns_theta_max 25.10
_diffrn_reflns_theta_min 1.82
_exptl_absorpt_coefficient_mu 1.177
_exptl_absorpt_correction_T_max 0.9435
_exptl_absorpt_correction_T_min 0.7987
_exptl_absorpt_correction_type multi-scan
_exptl_absorpt_process_details 'SADABS (Bruker, 1998b)'
_exptl_crystal_colour green
_exptl_crystal_density_diffrn 1.473
_exptl_crystal_density_method 'not measured'
_exptl_crystal_description prism
_exptl_crystal_F_000 5608
_exptl_crystal_size_max 0.20
_exptl_crystal_size_mid 0.10
_exptl_crystal_size_min 0.05
_refine_diff_density_max 1.312
_refine_diff_density_min -0.519
_refine_diff_density_rms 0.089
_refine_ls_abs_structure_details 'Flack H D (1983)'
_refine_ls_abs_structure_Flack 0.059(15)
_refine_ls_extinction_method none
_refine_ls_goodness_of_fit_ref 0.644
_refine_ls_hydrogen_treatment constr
_refine_ls_matrix_type full
_refine_ls_number_parameters 1452
_refine_ls_number_reflns 20598
_refine_ls_number_restraints 4
_refine_ls_restrained_S_all 0.649
_refine_ls_R_factor_all 0.1878
_refine_ls_R_factor_gt 0.0601
_refine_ls_shift/su_max 0.002
_refine_ls_shift/su_mean 0.000
_refine_ls_structure_factor_coef Fsqd
_refine_ls_weighting_details 'calc w=1/[\s^2^(Fo^2^)+(0.0033P)^2^] where P=(Fo^2^+2Fc^2^)/3'
_refine_ls_weighting_scheme calc
_refine_ls_wR_factor_gt 0.0915
_refine_ls_wR_factor_ref 0.1158
_reflns_number_gt 6247
_reflns_number_total 20598
_reflns_threshold_expression I>2\s(I)
_cod_data_source_file b110799b.txt
_cod_data_source_block exp2.56(b)
_cod_depositor_comments
;
The following automatic conversions were performed:

'_symmetry_cell_setting' value 'Orthorhombic' changed to
'orthorhombic' according to
/usr/data/users/saulius/automatic-downloads/retrospective/RSC/lib/dictionaries/cif_core.dic
dictionary named 'cif_core.dic' version 2.4.2 from 2011-04-26.

Automatic conversion script
Id: cif_fix_values 2281 2013-09-26 08:29:07Z andrius 

The following automatic conversions were performed:

'_atom_sites_solution_hydrogens' value 'geom and difmap' was changed
to 'mixed'.

Automatic conversion script
Id: cif_fix_values 6452 2018-10-05 10:23:21Z andrius 
;
_cod_original_cell_volume 12067(10)
_cod_database_code 7114360

loop_
_symmetry_equiv_pos_as_xyz
'x, y, z'
'-x+1/2, -y, z+1/2'
'-x, y+1/2, -z+1/2'
'x+1/2, -y+1/2, -z'

loop_
_atom_site_label
_atom_site_type_symbol
_atom_site_fract_x
_atom_site_fract_y
_atom_site_fract_z
_atom_site_U_iso_or_equiv
_atom_site_adp_type
_atom_site_occupancy
_atom_site_symmetry_multiplicity
_atom_site_calc_flag
_atom_site_refinement_flags
Ni1 Ni -0.95688(11) -0.97220(7) -0.56041(5) 0.0428(5) Uani 1 1 d .
Ni2 Ni -0.79116(10) -0.92747(6) -0.57567(5) 0.0350(4) Uani 1 1 d .
Ni3 Ni -0.87469(10) -0.82766(6) -0.65076(5) 0.0334(4) Uani 1 1 d .
Ni4 Ni -0.66581(10) -0.85516(6) -0.62707(5) 0.0333(4) Uani 1 1 d .
Ni5 Ni -0.80764(10) -0.94668(6) -0.67990(5) 0.0350(4) Uani 1 1 d .
Ni6 Ni -0.72383(10) -0.81726(6) -0.71902(5) 0.0332(4) Uani 1 1 d .
Ni7 Ni -0.83664(10) -0.81950(6) -0.79370(5) 0.0362(4) Uani 1 1 d .
O1A O -0.8835(5) -0.9119(3) -0.5326(2) 0.038(2) Uani 1 1 d .
O2A O -0.9446(5) -1.0082(3) -0.5022(3) 0.046(3) Uani 1 1 d .
N1A N -0.8690(6) -0.9271(4) -0.4893(3) 0.041(3) Uani 1 1 d .
H1A H -0.8553 -0.8937 -0.4588 0.050 Uiso 1 1 d .
N2A N -0.7968(6) -0.9139(4) -0.4105(3) 0.038(3) Uani 1 1 d .
C1A C -0.9022(8) -0.9767(6) -0.4759(5) 0.049(4) Uani 1 1 d .
C2A C -0.8865(8) -0.9918(5) -0.4275(4) 0.042(4) Uani 1 1 d .
C3A C -0.8447(9) -0.9612(5) -0.3977(5) 0.046(4) Uani 1 1 d .
C4A C -0.8501(7) -0.9764(5) -0.3540(5) 0.046(4) Uani 1 1 d .
H4A H -0.8225 -0.9541 -0.3331 0.055 Uiso 1 1 calc R
C5A C -0.8907(8) -1.0193(6) -0.3402(4) 0.050(4) Uani 1 1 d .
H5A H -0.8934 -1.0265 -0.3097 0.059 Uiso 1 1 calc R
C6A C -0.9328(8) -1.0571(6) -0.3708(5) 0.062(4) Uani 1 1 d .
H6A H -0.9597 -1.0904 -0.3622 0.074 Uiso 1 1 calc R
C7A C -0.9287(8) -1.0381(5) -0.4141(4) 0.046(4) Uani 1 1 d .
H7A H -0.9572 -1.0589 -0.4356 0.056 Uiso 1 1 calc R
C8A C -0.7180(8) -0.9331(4) -0.4264(4) 0.048(4) Uani 1 1 d .
H8AA H -0.7258 -0.9655 -0.4454 0.072 Uiso 1 1 calc R
H8AB H -0.6835 -0.9436 -0.4016 0.072 Uiso 1 1 calc R
H9AC H -0.6915 -0.9031 -0.4429 0.072 Uiso 1 1 calc R
C9A C -0.7855(8) -0.8706(4) -0.3782(3) 0.050(4) Uani 1 1 d .
H9AA H -0.8371 -0.8507 -0.3738 0.075 Uiso 1 1 calc R
H9AB H -0.7438 -0.8443 -0.3884 0.075 Uiso 1 1 calc R
H9AC' H -0.7680 -0.8873 -0.3506 0.075 Uiso 1 1 calc R
O1B O -0.8422(5) -1.0061(3) -0.5777(2) 0.036(2) Uani 1 1 d .
O2B O -0.7141(5) -0.9672(3) -0.5349(2) 0.039(2) Uani 1 1 d .
N1B N -0.7931(7) -1.0401(4) -0.5524(3) 0.043(3) Uani 1 1 d .
H1B H -0.7813 -1.0888 -0.5495 0.050 Uiso 1 1 d .
N2B N -0.7536(8) -1.1412(4) -0.5145(3) 0.049(3) Uani 1 1 d .
C1B C -0.7280(9) -1.0190(5) -0.5325(4) 0.039(4) Uani 1 1 d .
C2B C -0.6660(8) -1.0561(6) -0.5099(4) 0.039(3) Uani 1 1 d .
C3B C -0.6740(10) -1.1150(6) -0.5047(4) 0.048(4) Uani 1 1 d .
C4B C -0.6092(9) -1.1451(6) -0.4918(4) 0.050(4) Uani 1 1 d .
H4B H -0.6130 -1.1846 -0.4913 0.060 Uiso 1 1 calc R
C5B C -0.5381(10) -1.1203(6) -0.4793(4) 0.051(4) Uani 1 1 d .
H5B H -0.4944 -1.1426 -0.4689 0.061 Uiso 1 1 calc R
C6B C -0.5289(8) -1.0631(6) -0.4817(4) 0.052(4) Uani 1 1 d .
H6B H -0.4793 -1.0462 -0.4727 0.062 Uiso 1 1 calc R
C7B C -0.5944(10) -1.0297(5) -0.4977(3) 0.049(4) Uani 1 1 d .
H7B H -0.5891 -0.9904 -0.5000 0.059 Uiso 1 1 calc R
C8B C -0.8122(8) -1.1332(5) -0.4807(4) 0.054(4) Uani 1 1 d .
H8BA H -0.8205 -1.0932 -0.4760 0.081 Uiso 1 1 calc R
H8BB H -0.7923 -1.1503 -0.4537 0.081 Uiso 1 1 calc R
H8BC H -0.8640 -1.1505 -0.4892 0.081 Uiso 1 1 calc R
C9B C -0.7453(9) -1.1980(4) -0.5284(4) 0.073(6) Uani 1 1 d .
H9BA H -0.7083 -1.1997 -0.5535 0.110 Uiso 1 1 calc R
H9BB H -0.7988 -1.2126 -0.5367 0.110 Uiso 1 1 calc R
H9BC H -0.7230 -1.2203 -0.5045 0.110 Uiso 1 1 calc R
O1C O -0.8685(5) -0.9077(3) -0.6256(2) 0.034(2) Uani 1 1 d .
O2C O -0.9884(5) -0.8544(3) -0.6587(2) 0.038(2) Uani 1 1 d .
N1C N -0.9498(6) -0.9273(4) -0.6153(3) 0.036(3) Uani 1 1 d .
N2C N -1.0771(7) -0.9330(4) -0.5490(3) 0.047(3) Uani 1 1 d .
C1C C -1.0036(8) -0.8946(5) -0.6329(4) 0.036(3) Uani 1 1 d .
C2C C -1.0924(8) -0.9126(5) -0.6267(4) 0.035(3) Uani 1 1 d .
C3C C -1.1220(9) -0.9331(5) -0.5893(4) 0.045(4) Uani 1 1 d .
C4C C -1.2031(9) -0.9495(5) -0.5889(4) 0.053(4) Uani 1 1 d .
H4C H -1.2253 -0.9639 -0.5626 0.064 Uiso 1 1 calc R
C5C C -1.2535(8) -0.9460(5) -0.6255(4) 0.041(3) Uani 1 1 d .
H5C H -1.3080 -0.9592 -0.6240 0.049 Uiso 1 1 calc R
C6C C -1.2254(8) -0.9242(4) -0.6625(4) 0.039(4) Uani 1 1 d .
H6C H -1.2589 -0.9208 -0.6876 0.046 Uiso 1 1 calc R
C7C C -1.1448(8) -0.9066(4) -0.6627(4) 0.037(3) Uani 1 1 d .
H7C H -1.1240 -0.8897 -0.6884 0.044 Uiso 1 1 calc R
C8C C -1.0673(9) -0.8746(6) -0.5326(4) 0.074(5) Uani 1 1 d .
H8CA H -1.1206 -0.8600 -0.5237 0.111 Uiso 1 1 calc R
H8CB H -1.0449 -0.8511 -0.5559 0.111 Uiso 1 1 calc R
H8CC H -1.0301 -0.8743 -0.5076 0.111 Uiso 1 1 calc R
C9C C -1.1146(8) -0.9650(6) -0.5117(4) 0.080(6) Uani 1 1 d .
H9CA H -1.1545 -0.9413 -0.4967 0.120 Uiso 1 1 calc R
H9CB H -1.0718 -0.9760 -0.4911 0.120 Uiso 1 1 calc R
H9CC H -1.1419 -0.9983 -0.5230 0.120 Uiso 1 1 calc R
O1D O -0.7208(5) -0.9333(3) -0.6331(2) 0.031(2) Uani 1 1 d .
O2D O -0.5756(5) -0.9034(3) -0.6041(2) 0.040(2) Uani 1 1 d .
N1D N -0.6540(7) -0.9722(4) -0.6296(3) 0.036(3) Uani 1 1 d .
H1D H -0.6731 -1.0093 -0.6303 0.050 Uiso 1 1 d .
N2D N -0.5966(8) -1.0749(4) -0.6343(3) 0.048(3) Uani 1 1 d .
C1D C -0.5885(9) -0.9544(5) -0.6117(4) 0.049(4) Uani 1 1 d .
C2D C -0.5241(9) -0.9985(6) -0.6009(4) 0.050(4) Uani 1 1 d .
C3D C -0.5258(9) -1.0535(6) -0.6092(4) 0.042(4) Uani 1 1 d .
C4D C -0.4664(10) -1.0889(6) -0.5939(4) 0.058(4) Uani 1 1 d .
H4D H -0.4691 -1.1275 -0.6006 0.069 Uiso 1 1 calc R
C5D C -0.4021(9) -1.0684(7) -0.5686(4) 0.064(5) Uani 1 1 d .
H5D H -0.3611 -1.0926 -0.5577 0.076 Uiso 1 1 calc R
C6D C -0.3999(9) -1.0115(7) -0.5599(5) 0.073(5) Uani 1 1 d .
H6D H -0.3574 -0.9963 -0.5426 0.088 Uiso 1 1 calc R
C7D C -0.4583(9) -0.9780(5) -0.5763(4) 0.054(4) Uani 1 1 d .
H7D H -0.4549 -0.9390 -0.5710 0.064 Uiso 1 1 calc R
C8D C -0.5745(9) -1.0734(5) -0.6802(4) 0.079(5) Uani 1 1 d .
H8DA H -0.5696 -1.0345 -0.6897 0.119 Uiso 1 1 calc R
H8DB H -0.6167 -1.0921 -0.6975 0.119 Uiso 1 1 calc R
H8DB' H -0.5222 -1.0925 -0.6844 0.119 Uiso 1 1 calc R
C9D C -0.6298(9) -1.1278(5) -0.6211(4) 0.072(5) Uani 1 1 d .
H9DA H -0.6346 -1.1288 -0.5893 0.107 Uiso 1 1 calc R
H9DB H -0.5936 -1.1578 -0.6308 0.107 Uiso 1 1 calc R
H9DC H -0.6838 -1.1327 -0.6342 0.107 Uiso 1 1 calc R
O1E O -0.8189(5) -0.8680(3) -0.7076(2) 0.032(2) Uani 1 1 d .
O2E O -0.9067(5) -0.9584(3) -0.7184(2) 0.031(2) Uani 1 1 d .
N1E N -0.8712(6) -0.8708(3) -0.7454(3) 0.022(2) Uani 1 1 d .
N2E N -0.8709(7) -0.8857(4) -0.8372(3) 0.047(3) Uani 1 1 d .
C1E C -0.9137(8) -0.9165(5) -0.7472(4) 0.035(3) Uani 1 1 d .
C2E C -0.9685(7) -0.9243(4) -0.7822(4) 0.029(3) Uani 1 1 d .
C3E C -0.9518(8) -0.9066(5) -0.8269(4) 0.037(3) Uani 1 1 d .
C4E C -1.0126(10) -0.9098(6) -0.8584(4) 0.074(5) Uani 1 1 d .
H4E H -1.0035 -0.8955 -0.8869 0.089 Uiso 1 1 calc R
C5E C -1.0891(10) -0.9350(5) -0.8475(4) 0.059(5) Uani 1 1 d .
H5E H -1.1289 -0.9400 -0.8697 0.071 Uiso 1 1 calc R
C6E C -1.1062(9) -0.9517(5) -0.8068(4) 0.056(4) Uani 1 1 d .
H6E H -1.1585 -0.9657 -0.7994 0.067 Uiso 1 1 calc R
C7E C -1.0418(8) -0.9477(4) -0.7742(4) 0.036(3) Uani 1 1 d .
H7H H -1.0519 -0.9622 -0.7459 0.043 Uiso 1 1 calc R
C8E C -0.8122(8) -0.9331(4) -0.8333(3) 0.051(4) Uani 1 1 d .
H8EA H -0.8275 -0.9627 -0.8538 0.077 Uiso 1 1 calc R
H8EB H -0.8136 -0.9478 -0.8035 0.077 Uiso 1 1 calc R
H8EC H -0.7570 -0.9201 -0.8400 0.077 Uiso 1 1 calc R
C9E C -0.8657(8) -0.8643(5) -0.8827(3) 0.063(5) Uani 1 1 d .
H9EA H -0.8818 -0.8938 -0.9031 0.094 Uiso 1 1 calc R
H9EB H -0.8096 -0.8527 -0.8889 0.094 Uiso 1 1 calc R
H9EC H -0.9024 -0.8323 -0.8860 0.094 Uiso 1 1 calc R
O1F O -0.8054(5) -0.7593(3) -0.7448(2) 0.042(2) Uani 1 1 d .
O2F O -0.6482(5) -0.7531(3) -0.7244(2) 0.035(2) Uani 1 1 d .
N1F N -0.7569(7) -0.7096(4) -0.7512(3) 0.037(3) Uani 1 1 d .
H1F H -0.7826 -0.6843 -0.7716 0.050 Uiso 1 1 d .
N2F N -0.7363(8) -0.6058(4) -0.7848(4) 0.056(3) Uani 1 1 d .
C1F C -0.6807(8) -0.7112(5) -0.7388(3) 0.025(3) Uani 1 1 d .
C2F C -0.6359(10) -0.6566(6) -0.7428(4) 0.053(4) Uani 1 1 d .
C3F C -0.6664(12) -0.6079(7) -0.7606(4) 0.070(6) Uani 1 1 d .
C4F C -0.6129(10) -0.5558(6) -0.7572(5) 0.068(5) Uani 1 1 d .
H4F H -0.6272 -0.5222 -0.7716 0.081 Uiso 1 1 calc R
C5F C -0.5441(11) -0.5595(7) -0.7327(4) 0.062(5) Uani 1 1 d .
H5F H -0.5154 -0.5257 -0.7278 0.074 Uiso 1 1 calc R
C6F C -0.5105(10) -0.6071(7) -0.7140(4) 0.077(5) Uani 1 1 d .
H6F H -0.4602 -0.6074 -0.6987 0.093 Uiso 1 1 calc R
C7F C -0.5612(10) -0.6565(6) -0.7205(4) 0.063(5) Uani 1 1 d .
H7F H -0.5422 -0.6909 -0.7090 0.076 Uiso 1 1 calc R
C8F C -0.7276(10) -0.6206(5) -0.8303(4) 0.102(7) Uani 1 1 d .
H8FA H -0.6948 -0.6546 -0.8327 0.153 Uiso 1 1 calc R
H8FB H -0.7005 -0.5902 -0.8459 0.153 Uiso 1 1 calc R
H8FC H -0.7816 -0.6271 -0.8430 0.153 Uiso 1 1 calc R
C9F C -0.7859(10) -0.5571(5) -0.7853(4) 0.090(6) Uani 1 1 d .
H9FA H -0.7772 -0.5359 -0.7584 0.135 Uiso 1 1 calc R
H9FB H -0.8434 -0.5678 -0.7874 0.135 Uiso 1 1 calc R
H9FC H -0.7712 -0.5340 -0.8105 0.135 Uiso 1 1 calc R
O1G O -0.6405(5) -0.8660(3) -0.6920(2) 0.035(2) Uani 1 1 d .
O2G O -0.5470(5) -0.9410(3) -0.7353(2) 0.041(2) Uani 1 1 d .
N1G N -0.5593(6) -0.8562(4) -0.7056(3) 0.032(3) Uani 1 1 d .
H1G H -0.5445 -0.8201 -0.6910 0.050 Uiso 1 1 d .
N2G N -0.4194(6) -0.8014(4) -0.6861(4) 0.051(3) Uani 1 1 d .
C1G C -0.5167(8) -0.8953(5) -0.7261(4) 0.033(3) Uani 1 1 d .
C2G C -0.4313(9) -0.8787(5) -0.7378(4) 0.041(4) Uani 1 1 d .
C3G C -0.3843(8) -0.8362(5) -0.7206(4) 0.042(4) Uani 1 1 d .
C4G C -0.3043(9) -0.8240(6) -0.7382(4) 0.069(5) Uani 1 1 d .
H4G H -0.2734 -0.7931 -0.7281 0.083 Uiso 1 1 calc R
C5G C -0.2747(9) -0.8592(5) -0.7703(4) 0.053(4) Uani 1 1 d .
H5G H -0.2218 -0.8526 -0.7818 0.064 Uiso 1 1 calc R
C6G C -0.3185(8) -0.9031(5) -0.7861(4) 0.049(4) Uani 1 1 d .
H6G H -0.2953 -0.9264 -0.8079 0.059 Uiso 1 1 calc R
C7G C -0.3973(8) -0.9143(5) -0.7708(4) 0.037(4) Uani 1 1 d .
H7G H -0.4276 -0.9449 -0.7820 0.045 Uiso 1 1 calc R
C8G C -0.4187(8) -0.8319(5) -0.6440(3) 0.057(4) Uani 1 1 d .
H8GA H -0.4374 -0.8702 -0.6487 0.086 Uiso 1 1 calc R
H8GB H -0.4552 -0.8132 -0.6233 0.086 Uiso 1 1 calc R
H8GC H -0.3632 -0.8324 -0.6323 0.086 Uiso 1 1 calc R
C9G C -0.3815(8) -0.7431(5) -0.6824(5) 0.083(5) Uani 1 1 d .
H9GA H -0.3840 -0.7246 -0.7108 0.124 Uiso 1 1 calc R
H9GB H -0.3245 -0.7465 -0.6732 0.124 Uiso 1 1 calc R
H9GC H -0.4119 -0.7212 -0.6609 0.124 Uiso 1 1 calc R
O1H O -0.7204(5) -0.8456(3) -0.7832(2) 0.034(2) Uani 1 1 d .
O2H O -0.7779(6) -0.7724(3) -0.8391(3) 0.046(3) Uani 1 1 d .
N1H N -0.6692(6) -0.8166(3) -0.8129(3) 0.036(3) Uani 1 1 d .
H1H H -0.6207 -0.8484 -0.8229 0.050 Uiso 1 1 d .
N2H N -0.5183(7) -0.7912(4) -0.8464(3) 0.040(3) Uani 1 1 d .
C1H C -0.7015(10) -0.7857(5) -0.8415(4) 0.046(4) Uani 1 1 d .
C2H C -0.6499(8) -0.7602(5) -0.8783(4) 0.033(3) Uani 1 1 d .
C3H C -0.5615(9) -0.7663(5) -0.8808(5) 0.049(4) Uani 1 1 d .
C4H C -0.5232(10) -0.7525(5) -0.9203(4) 0.065(5) Uani 1 1 d .
H4H H -0.4675 -0.7617 -0.9250 0.077 Uiso 1 1 calc R
C5H C -0.5666(10) -0.7263(6) -0.9514(5) 0.060(5) Uani 1 1 d .
H5H H -0.5386 -0.7123 -0.9762 0.072 Uiso 1 1 calc R
C6H C -0.6485(11) -0.7188(5) -0.9489(4) 0.062(5) Uani 1 1 d .
H6H H -0.6770 -0.7029 -0.9728 0.074 Uiso 1 1 calc R
C7H C -0.6902(8) -0.7341(4) -0.9120(4) 0.037(4) Uani 1 1 d .
H7H' H -0.7469 -0.7266 -0.9098 0.045 Uiso 1 1 calc R
C8H C -0.5126(8) -0.7511(5) -0.8097(4) 0.063(5) Uani 1 1 d .
H8HA H -0.5628 -0.7291 -0.8082 0.095 Uiso 1 1 calc R
H8HB H -0.4660 -0.7263 -0.8143 0.095 Uiso 1 1 calc R
H8HC H -0.5053 -0.7716 -0.7823 0.095 Uiso 1 1 calc R
C9H C -0.4389(8) -0.8127(6) -0.8577(4) 0.082(5) Uani 1 1 d .
H9HA H -0.4439 -0.8379 -0.8827 0.123 Uiso 1 1 calc R
H9HB H -0.4163 -0.8331 -0.8328 0.123 Uiso 1 1 calc R
H9HC H -0.4026 -0.7817 -0.8653 0.123 Uiso 1 1 calc R
O1J O -0.7372(4) -0.8537(3) -0.5733(2) 0.030(2) Uani 1 1 d .
O2J O -0.7803(5) -0.7582(3) -0.5317(2) 0.041(2) Uani 1 1 d .
N1J N -0.7036(6) -0.8377(3) -0.5334(3) 0.028(3) Uani 1 1 d .
H1J H -0.6583 -0.8649 -0.5195 0.050 Uiso 1 1 d .
N2J N -0.5669(6) -0.8323(4) -0.4854(3) 0.044(3) Uani 1 1 d .
C1J C -0.7274(8) -0.7909(5) -0.5162(4) 0.037(3) Uani 1 1 d .
C2J C -0.6844(8) -0.7726(5) -0.4741(4) 0.034(3) Uani 1 1 d .
C3J C -0.6123(8) -0.7933(5) -0.4587(4) 0.036(3) Uani 1 1 d .
C4J C -0.5839(8) -0.7776(5) -0.4177(4) 0.046(4) Uani 1 1 d .
H4J H -0.5354 -0.7937 -0.4064 0.055 Uiso 1 1 calc R
C5J C -0.6261(9) -0.7389(5) -0.3939(4) 0.046(4) Uani 1 1 d .
H5J H -0.6040 -0.7271 -0.3668 0.056 Uiso 1 1 calc R
C6J C -0.6968(9) -0.7168(5) -0.4068(4) 0.051(4) Uani 1 1 d .
H6J H -0.7258 -0.6908 -0.3894 0.062 Uiso 1 1 calc R
C7J C -0.7267(8) -0.7347(5) -0.4486(4) 0.043(4) Uani 1 1 d .
H7J H -0.7769 -0.7201 -0.4591 0.051 Uiso 1 1 calc R
C8J C -0.5200(8) -0.8016(6) -0.5206(4) 0.070(5) Uani 1 1 d .
H7JA H -0.5582 -0.7808 -0.5390 0.105 Uiso 1 1 calc R
H8JB H -0.4900 -0.8285 -0.5385 0.105 Uiso 1 1 calc R
H8JC H -0.4814 -0.7757 -0.5070 0.105 Uiso 1 1 calc R
C9J C -0.5098(9) -0.8693(5) -0.4617(4) 0.065(5) Uani 1 1 d .
H9JA H -0.5392 -0.8888 -0.4384 0.097 Uiso 1 1 calc R
H9JB H -0.4657 -0.8471 -0.4490 0.097 Uiso 1 1 calc R
H9JC H -0.4868 -0.8967 -0.4820 0.097 Uiso 1 1 calc R
O1K O -0.7525(5) -0.8028(3) -0.6541(2) 0.032(2) Uani 1 1 d .
O2K O -0.6119(5) -0.7811(3) -0.6172(2) 0.033(2) Uani 1 1 d .
N1K N -0.7376(6) -0.7501(4) -0.6389(3) 0.026(2) Uani 1 1 d .
H1K H -0.7943 -0.7161 -0.6405 0.050 Uiso 1 1 d .
N2K N -0.7686(6) -0.6400(4) -0.6351(3) 0.039(3) Uani 1 1 d .
C1K C -0.6624(9) -0.7398(5) -0.6235(4) 0.039(3) Uani 1 1 d .
C2K C -0.6356(8) -0.6825(5) -0.6138(3) 0.036(3) Uani 1 1 d .
C3K C -0.6848(7) -0.6337(5) -0.6217(3) 0.028(3) Uani 1 1 d .
C4K C -0.6483(8) -0.5810(5) -0.6185(4) 0.045(4) Uani 1 1 d .
H4K H -0.6784 -0.5483 -0.6253 0.054 Uiso 1 1 calc R
C5K C -0.5691(9) -0.5775(6) -0.6055(4) 0.048(4) Uani 1 1 d .
H5K H -0.5454 -0.5414 -0.6037 0.058 Uiso 1 1 calc R
C6K C -0.5203(9) -0.6229(5) -0.5947(4) 0.044(4) Uani 1 1 d .
H6K H -0.4661 -0.6188 -0.5843 0.053 Uiso 1 1 calc R
C7K C -0.5552(8) -0.6720(5) -0.6002(3) 0.037(3) Uani 1 1 d .
H7K H -0.5224 -0.7037 -0.5942 0.044 Uiso 1 1 calc R
C8K C -0.8242(8) -0.6467(5) -0.5967(3) 0.057(4) Uani 1 1 d .
H8KA H -0.7991 -0.6720 -0.5755 0.085 Uiso 1 1 calc R
H8KB H -0.8764 -0.6623 -0.6064 0.085 Uiso 1 1 calc R
H8KC H -0.8335 -0.6103 -0.5831 0.085 Uiso 1 1 calc R
C9K C -0.8005(7) -0.5967(4) -0.6648(3) 0.042(4) Uani 1 1 d .
H9KA H -0.7629 -0.5919 -0.6894 0.064 Uiso 1 1 calc R
H9KB H -0.8056 -0.5613 -0.6490 0.064 Uiso 1 1 calc R
H9KC H -0.8541 -0.6080 -0.6758 0.064 Uiso 1 1 calc R
S1 S -0.9270(3) -1.16716(18) -0.68784(16) 0.164(3) Uani 1 1 d D
O1SS O -0.8932 -1.1978 -0.6517 0.533 Uani 1 1 d D
O2SS O -1.0147 -1.1605 -0.6765 0.296 Uani 1 1 d D
O3SS O -0.9104 -1.1082 -0.6935 0.201 Uani 1 1 d D
O4SS O -0.9035 -1.1745 -0.7329 0.661 Uani 1 1 d D
O1 O -1.0172(5) -1.0409(4) -0.5858(2) 0.065(3) Uani 1 1 d .
H1A' H -0.9808 -1.0648 -0.5845 0.050 Uiso 1 1 d .
H1B' H -0.9982 -1.0258 -0.6091 0.050 Uiso 1 1 d .
O2 O -0.8945(5) -0.7524(3) -0.6762(2) 0.040(2) Uani 1 1 d .
H2A H -0.9316 -0.7270 -0.6796 0.050 Uiso 1 1 d .
H2B H -0.8675 -0.7249 -0.6893 0.050 Uiso 1 1 d .
O3 O -0.8950(5) -0.7991(3) -0.5880(2) 0.044(2) Uani 1 1 d .
H3A H -0.8604 -0.7793 -0.5737 0.050 Uiso 1 1 d .
H3B H -0.9364 -0.8158 -0.5780 0.050 Uiso 1 1 d .
O4 O -0.8106(5) -1.0258(3) -0.6582(2) 0.050(2) Uani 1 1 d .
H4A' H -0.8477 -1.0514 -0.6592 0.050 Uiso 1 1 d .
H4B' H -0.7789 -1.0535 -0.6394 0.050 Uiso 1 1 d .
O5 O -0.9528(6) -0.7846(4) -0.8002(3) 0.071(3) Uani 1 1 d .
H5BB H -0.9925 -0.7910 -0.8178 0.050 Uiso 1 1 d .
H5AA H -0.9444 -0.7562 -0.7855 0.050 Uiso 1 1 d .
O6 O -0.7237(5) -0.9675(3) -0.7265(2) 0.046(2) Uani 1 1 d .
H6A' H -0.6812 -0.9488 -0.7341 0.050 Uiso 1 1 d .
H6B' H -0.6998 -0.9963 -0.7351 0.050 Uiso 1 1 d .
O7 O -1.0233(7) -1.0323(4) -0.6728(4) 0.115(4) Uani 1 1 d .
H7A' H -1.0019 -1.0615 -0.6736 0.050 Uiso 1 1 d .
H7B' H -0.9901 -1.0086 -0.6870 0.050 Uiso 1 1 d .
O8 O -1.1626(8) -1.1053(4) -0.5646(3) 0.128(5) Uani 1 1 d .
H8A H -1.1540 -1.1210 -0.5395 0.050 Uiso 1 1 d .
H8B H -1.1544 -1.0759 -0.5798 0.050 Uiso 1 1 d .
O9 O -0.9635(6) -1.0648(4) -0.8460(3) 0.085(3) Uani 1 1 d .
H9A H -0.9821 -1.0403 -0.8642 0.050 Uiso 1 1 d .
H9B H -0.9416 -1.0736 -0.8226 0.050 Uiso 1 1 d .
O10 O -1.1116(8) -1.2016(5) -0.6145(3) 0.123(5) Uani 1 1 d .
H10A H -1.0874 -1.1940 -0.6401 0.050 Uiso 1 1 d .
H10B H -1.1507 -1.1738 -0.6206 0.050 Uiso 1 1 d .
O11 O -0.8922(6) -1.0578(4) -0.7674(3) 0.093(4) Uani 1 1 d .
H11A H -0.9144 -1.0316 -0.7837 0.050 Uiso 1 1 d .
H11B H -0.8244 -1.0608 -0.7739 0.050 Uiso 1 1 d .
O12 O -0.7264(6) -1.0722(4) -0.7621(2) 0.073(3) Uani 1 1 d .
H12A H -0.7232 -1.0997 -0.7451 0.050 Uiso 1 1 d .
H12B H -0.7810 -1.0638 -0.7685 0.050 Uiso 1 1 d .
O13 O -0.9796(6) -1.1749(4) -0.8171(3) 0.079(3) Uani 1 1 d .
H13A H -1.0104 -1.1395 -0.8401 0.050 Uiso 1 1 d .
H13B H -0.9435 -1.1891 -0.8094 0.050 Uiso 1 1 d .
O14 O -0.9398(5) -1.3105(3) -0.7646(2) 0.055(3) Uani 1 1 d .
H14A H -0.9113 -1.2826 -0.7695 0.050 Uiso 1 1 d .
H14B H -0.9690 -1.2815 -0.7589 0.050 Uiso 1 1 d .
O15 O -0.9149(8) -1.1311(4) -0.5787(4) 0.135(5) Uani 1 1 d .
H15A H -0.8729 -1.1415 -0.5987 0.050 Uiso 1 1 d .
H15B H -0.9442 -1.1259 -0.5607 0.050 Uiso 1 1 d .
O16 O -0.7324(9) -1.1792(5) -0.7307(4) 0.171(6) Uani 1 1 d .
H16A H -0.7509 -1.1750 -0.7063 0.050 Uiso 1 1 d .
H16B H -0.6759 -1.1888 -0.7338 0.050 Uiso 1 1 d .
O17 O -1.0212(10) -1.2186(6) -0.5464(4) 0.165(6) Uani 1 1 d .
H17A H -0.9782 -1.2420 -0.5513 0.050 Uiso 1 1 d .
H17B H -1.0643 -1.2104 -0.5383 0.050 Uiso 1 1 d .
O18 O -0.4216(12) -1.2175(6) -0.4156(7) 0.258(10) Uani 1 1 d .
H18A H -0.3905 -1.1955 -0.4266 0.050 Uiso 1 1 d .
H18B H -0.4271 -1.2126 -0.3864 0.050 Uiso 1 1 d .
O19 O -1.1354(15) -1.1659(7) -0.4853(4) 0.345(16) Uani 1 1 d .
H19A H -1.0913 -1.1415 -0.4865 0.593 Uiso 1 1 d .
H19B H -1.1761 -1.1426 -0.4844 0.675 Uiso 1 1 d .
O20 O -0.7749(15) -1.3276(6) -0.5772(4) 0.307(13) Uani 1 1 d .
H20A H -0.7600 -1.3051 -0.6000 0.050 Uiso 1 1 d .
H20B H -0.7273 -1.3154 -0.5607 0.050 Uiso 1 1 d .
O21 O -0.7463(11) -1.2489(9) -0.6530(6) 0.307(12) Uani 1 1 d .
H21A H -0.7998 -1.2428 -0.6536 0.050 Uiso 1 1 d .
H21B H -0.7556 -1.2728 -0.6322 0.050 Uiso 1 1 d .

loop_
_atom_site_aniso_label
_atom_site_aniso_U_11
_atom_site_aniso_U_22
_atom_site_aniso_U_33
_atom_site_aniso_U_23
_atom_site_aniso_U_13
_atom_site_aniso_U_12
Ni1 0.0382(12) 0.0486(12) 0.0415(11) 0.0137(9) -0.0038(10) -0.0097(9)
Ni2 0.0341(12) 0.0378(10) 0.0332(10) 0.0051(7) -0.0015(9) -0.0001(8)
Ni3 0.0351(11) 0.0350(10) 0.0301(10) -0.0004(8) 0.0031(9) -0.0019(8)
Ni4 0.0328(11) 0.0333(9) 0.0339(10) 0.0009(8) 0.0022(9) 0.0005(8)
Ni5 0.0399(12) 0.0323(9) 0.0326(10) 0.0004(7) 0.0004(9) 0.0000(8)
Ni6 0.0386(12) 0.0306(9) 0.0304(10) 0.0019(8) 0.0031(9) 0.0006(9)
Ni7 0.0392(12) 0.0389(10) 0.0304(10) 0.0041(8) -0.0003(9) 0.0014(9)
O1A 0.039(6) 0.051(6) 0.025(5) 0.024(4) 0.004(5) 0.011(5)
O2A 0.027(6) 0.058(6) 0.052(6) 0.010(5) 0.000(5) -0.023(5)
N1A 0.040(8) 0.045(7) 0.037(7) 0.010(5) 0.005(6) -0.014(6)
N2A 0.028(7) 0.058(8) 0.028(6) 0.011(5) 0.007(6) -0.003(6)
C1A 0.026(9) 0.050(10) 0.071(12) 0.009(9) 0.009(9) 0.024(8)
C2A 0.039(10) 0.048(9) 0.040(10) 0.032(8) 0.031(8) 0.019(7)
C3A 0.046(11) 0.039(9) 0.052(10) -0.006(8) -0.009(9) 0.008(8)
C4A 0.025(9) 0.037(8) 0.075(11) 0.005(8) 0.006(9) 0.003(7)
C5A 0.044(11) 0.076(11) 0.028(9) 0.025(8) 0.007(8) -0.005(9)
C6A 0.048(11) 0.054(10) 0.083(12) 0.043(9) 0.004(10) 0.014(8)
C7A 0.055(11) 0.039(9) 0.045(10) 0.005(7) -0.003(8) 0.025(8)
C8A 0.059(11) 0.042(8) 0.042(8) 0.006(6) -0.013(8) -0.009(8)
C9A 0.093(12) 0.031(8) 0.025(8) -0.006(6) 0.014(8) -0.018(8)
O1B 0.027(5) 0.031(5) 0.050(6) 0.011(4) -0.018(5) -0.015(4)
O2B 0.048(6) 0.030(5) 0.040(5) 0.002(4) 0.010(5) -0.007(5)
N1B 0.056(9) 0.042(7) 0.030(7) 0.005(5) 0.005(6) 0.021(7)
N2B 0.075(10) 0.030(7) 0.042(8) -0.002(5) 0.000(7) 0.013(7)
C1B 0.045(10) 0.032(8) 0.039(9) 0.019(7) 0.000(8) -0.017(8)
C2B 0.029(9) 0.061(10) 0.027(8) -0.014(7) 0.005(7) 0.018(8)
C3B 0.079(14) 0.039(9) 0.027(8) 0.007(7) 0.006(9) 0.006(9)
C4B 0.062(12) 0.051(10) 0.038(9) -0.002(7) -0.017(9) 0.019(9)
C5B 0.068(13) 0.048(10) 0.037(9) 0.015(7) 0.000(9) 0.023(9)
C6B 0.041(10) 0.079(12) 0.034(9) -0.005(8) 0.008(8) 0.025(9)
C7B 0.096(14) 0.039(9) 0.012(8) -0.001(6) -0.013(8) 0.021(9)
C8B 0.053(11) 0.065(10) 0.044(9) -0.025(7) -0.007(8) 0.035(8)
C9B 0.140(17) 0.022(8) 0.058(10) -0.009(7) -0.015(10) 0.007(9)
O1C 0.044(6) 0.038(5) 0.019(5) 0.015(4) 0.005(5) 0.000(4)
O2C 0.041(6) 0.042(5) 0.031(5) 0.005(4) -0.003(5) -0.010(5)
N1C 0.021(7) 0.032(6) 0.056(8) 0.000(5) 0.009(6) -0.024(5)
N2C 0.047(9) 0.057(8) 0.036(7) 0.017(6) 0.012(6) -0.006(6)
C1C 0.035(10) 0.041(9) 0.033(9) 0.003(7) 0.005(8) 0.008(7)
C2C 0.037(10) 0.035(8) 0.034(9) -0.002(6) 0.004(8) -0.011(7)
C3C 0.042(10) 0.049(9) 0.043(10) 0.018(7) -0.020(9) 0.001(8)
C4C 0.052(12) 0.070(10) 0.038(9) 0.011(7) 0.022(9) 0.000(9)
C5C 0.035(9) 0.043(8) 0.045(9) -0.001(7) -0.013(8) -0.002(7)
C6C 0.038(9) 0.035(8) 0.043(9) 0.011(6) -0.001(7) -0.029(7)
C7C 0.039(10) 0.045(8) 0.027(8) 0.008(6) 0.001(7) -0.005(7)
C8C 0.051(12) 0.123(15) 0.049(10) -0.017(10) -0.010(9) 0.031(11)
C9C 0.028(10) 0.177(17) 0.036(9) 0.060(10) 0.019(8) 0.038(10)
O1D 0.022(5) 0.038(5) 0.032(5) 0.003(4) -0.001(4) -0.001(4)
O2D 0.028(6) 0.054(6) 0.040(6) 0.008(5) -0.009(4) -0.005(5)
N1D 0.049(8) 0.022(6) 0.038(7) 0.014(5) -0.013(6) -0.004(6)
N2D 0.076(10) 0.046(8) 0.023(7) 0.007(5) 0.034(7) 0.010(7)
C1D 0.030(10) 0.031(9) 0.087(12) -0.012(8) -0.010(9) -0.008(7)
C2D 0.021(10) 0.052(10) 0.076(12) 0.015(8) 0.017(8) 0.000(8)
C3D 0.054(11) 0.039(9) 0.033(9) 0.011(7) 0.018(8) 0.020(8)
C4D 0.052(12) 0.069(11) 0.053(11) 0.003(8) 0.030(9) 0.021(10)
C5D 0.038(11) 0.093(14) 0.060(11) 0.024(10) 0.008(9) 0.011(10)
C6D 0.027(10) 0.095(14) 0.098(13) 0.039(11) -0.016(9) 0.015(10)
C7D 0.056(11) 0.041(9) 0.064(11) 0.044(8) 0.035(9) 0.009(9)
C8D 0.119(16) 0.068(11) 0.050(11) 0.023(8) -0.008(10) 0.011(10)
C9D 0.119(15) 0.045(9) 0.050(9) -0.023(7) 0.065(10) -0.010(9)
O1E 0.038(6) 0.035(5) 0.022(5) 0.006(4) -0.006(4) 0.010(4)
O2E 0.036(6) 0.027(5) 0.029(5) 0.003(4) -0.014(4) -0.011(4)
N1E 0.027(6) 0.019(5) 0.021(6) -0.002(4) -0.016(5) -0.002(5)
N2E 0.035(8) 0.063(8) 0.044(8) 0.014(6) 0.005(6) -0.007(6)
C1E 0.030(9) 0.055(10) 0.019(8) -0.018(7) -0.003(7) 0.005(8)
C2E 0.023(8) 0.026(7) 0.039(9) 0.007(6) -0.005(7) -0.003(6)
C3E 0.029(9) 0.052(9) 0.029(9) -0.008(7) -0.007(8) -0.002(7)
C4E 0.081(15) 0.093(14) 0.049(12) 0.021(9) 0.006(11) 0.012(11)
C5E 0.081(13) 0.074(11) 0.022(9) 0.005(7) 0.007(9) -0.035(10)
C6E 0.049(11) 0.057(10) 0.061(11) -0.024(8) 0.013(9) -0.026(8)
C7E 0.045(10) 0.028(7) 0.036(8) -0.016(6) 0.009(8) -0.011(7)
C8E 0.060(11) 0.049(9) 0.045(9) -0.013(7) 0.013(8) -0.016(8)
C9E 0.067(12) 0.078(11) 0.043(9) 0.032(8) -0.020(8) -0.035(9)
O1F 0.052(7) 0.027(5) 0.045(5) 0.015(4) 0.020(5) 0.007(5)
O2F 0.036(6) 0.036(5) 0.032(5) 0.003(4) 0.001(4) -0.011(5)
N1F 0.058(9) 0.026(6) 0.027(6) 0.012(5) 0.018(6) -0.001(6)
N2F 0.074(11) 0.054(8) 0.039(9) 0.012(7) 0.017(8) 0.006(7)
C1F 0.032(9) 0.031(8) 0.013(7) -0.008(6) 0.005(7) -0.010(7)
C2F 0.047(11) 0.070(12) 0.043(10) -0.018(8) 0.022(9) -0.015(9)
C3F 0.110(17) 0.066(12) 0.033(10) 0.010(8) 0.015(11) 0.051(13)
C4F 0.074(14) 0.043(10) 0.086(14) 0.023(9) 0.034(11) 0.019(10)
C5F 0.077(15) 0.072(12) 0.037(10) 0.021(8) 0.019(9) -0.027(11)
C6F 0.088(15) 0.109(14) 0.035(10) -0.011(10) 0.030(10) -0.035(12)
C7F 0.085(14) 0.050(10) 0.055(10) -0.011(8) 0.019(10) -0.018(10)
C8F 0.19(2) 0.041(10) 0.076(13) -0.004(8) 0.025(13) -0.028(11)
C9F 0.152(18) 0.059(10) 0.059(10) 0.003(8) -0.024(11) 0.054(12)
O1G 0.040(6) 0.025(5) 0.041(5) -0.005(4) -0.002(5) -0.006(4)
O2G 0.047(6) 0.033(5) 0.043(6) 0.002(4) 0.020(5) -0.004(5)
N1G 0.024(7) 0.022(6) 0.049(7) -0.012(5) 0.008(6) -0.002(5)
N2G 0.041(8) 0.036(7) 0.077(9) -0.010(6) 0.004(7) -0.003(6)
C1G 0.044(10) 0.027(8) 0.026(8) 0.006(6) -0.011(7) 0.006(7)
C2G 0.046(11) 0.036(9) 0.042(9) -0.002(7) 0.003(8) -0.011(7)
C3G 0.023(9) 0.048(9) 0.054(9) 0.027(7) 0.002(8) 0.004(7)
C4G 0.046(11) 0.053(10) 0.108(13) 0.020(9) 0.015(10) 0.002(9)
C5G 0.040(10) 0.061(10) 0.058(10) 0.014(8) 0.024(8) 0.036(9)
C6G 0.045(11) 0.056(9) 0.047(9) -0.012(7) 0.022(8) -0.017(8)
C7G 0.052(10) 0.023(7) 0.038(8) 0.006(6) 0.015(7) -0.001(7)
C8G 0.074(12) 0.070(11) 0.028(9) 0.014(7) -0.001(8) 0.016(9)
C9G 0.033(10) 0.053(10) 0.162(15) -0.059(10) 0.026(11) -0.015(8)
O1H 0.035(6) 0.032(5) 0.036(5) 0.010(4) 0.018(5) 0.011(4)
O2H 0.054(7) 0.036(5) 0.048(6) 0.012(4) -0.009(6) 0.021(5)
N1H 0.044(7) 0.020(5) 0.043(7) 0.018(5) 0.007(6) 0.000(5)
N2H 0.057(9) 0.044(7) 0.019(7) -0.004(5) 0.017(6) 0.015(6)
C1H 0.078(13) 0.017(7) 0.043(9) 0.007(6) -0.019(10) -0.005(8)
C2H 0.045(10) 0.030(7) 0.023(8) -0.008(6) 0.010(8) -0.004(7)
C3H 0.052(11) 0.036(9) 0.057(11) -0.002(7) 0.005(9) 0.028(8)
C4H 0.131(17) 0.037(9) 0.025(9) 0.021(7) 0.046(11) 0.013(9)
C5H 0.069(13) 0.058(11) 0.053(12) -0.004(8) 0.054(11) -0.036(10)
C6H 0.095(16) 0.062(10) 0.029(10) 0.012(7) -0.013(10) -0.048(11)
C7H 0.038(10) 0.030(7) 0.044(9) 0.009(6) -0.006(8) 0.014(7)
C8H 0.067(12) 0.068(11) 0.055(10) 0.038(8) 0.003(9) -0.024(9)
C9H 0.057(12) 0.120(15) 0.070(12) 0.024(10) 0.028(10) 0.020(11)
O1J 0.019(5) 0.050(5) 0.021(5) -0.008(4) -0.004(4) -0.011(4)
O2J 0.027(6) 0.045(6) 0.050(6) -0.007(4) -0.006(5) 0.009(5)
N1J 0.029(7) 0.020(5) 0.035(6) -0.012(4) 0.004(6) 0.003(5)
N2J 0.034(8) 0.062(8) 0.035(7) 0.004(6) -0.009(6) 0.004(6)
C1J 0.014(8) 0.056(10) 0.042(9) 0.004(7) 0.004(7) -0.007(7)
C2J 0.037(10) 0.025(7) 0.040(9) 0.010(6) 0.013(8) -0.005(7)
C3J 0.023(9) 0.042(8) 0.042(9) -0.004(7) -0.008(8) -0.020(7)
C4J 0.049(10) 0.042(9) 0.046(9) 0.002(7) -0.005(9) 0.002(7)
C5J 0.037(10) 0.058(10) 0.044(10) -0.001(8) -0.007(8) 0.000(8)
C6J 0.067(13) 0.047(9) 0.040(10) -0.006(7) 0.015(9) 0.002(9)
C7J 0.044(10) 0.050(9) 0.035(9) -0.001(7) -0.003(8) -0.024(8)
C8J 0.068(13) 0.099(13) 0.042(10) -0.005(8) 0.022(9) -0.013(10)
C9J 0.078(13) 0.081(12) 0.036(9) -0.016(8) -0.011(9) -0.021(10)
O1K 0.038(6) 0.022(5) 0.038(5) -0.003(4) -0.006(4) -0.010(4)
O2K 0.023(5) 0.044(5) 0.032(5) 0.008(4) -0.003(4) -0.003(4)
N1K 0.017(6) 0.028(6) 0.033(7) -0.003(5) -0.005(5) -0.006(5)
N2K 0.034(7) 0.024(6) 0.059(8) -0.003(5) 0.006(6) -0.008(5)
C1K 0.037(10) 0.057(10) 0.022(8) -0.016(7) 0.018(8) -0.002(8)
C2K 0.043(10) 0.037(8) 0.029(8) -0.032(6) -0.005(7) -0.024(7)
C3K 0.029(9) 0.034(8) 0.022(7) 0.009(6) 0.003(7) -0.003(6)
C4K 0.061(12) 0.017(7) 0.057(9) -0.002(6) 0.022(9) -0.003(7)
C5K 0.045(11) 0.077(12) 0.022(8) -0.012(7) -0.013(7) -0.047(9)
C6K 0.057(12) 0.035(9) 0.040(9) -0.010(7) 0.000(8) -0.010(8)
C7K 0.049(10) 0.045(9) 0.016(7) 0.004(6) -0.010(7) 0.016(8)
C8K 0.069(12) 0.061(9) 0.041(8) 0.008(7) 0.028(9) 0.000(9)
C9K 0.028(9) 0.051(9) 0.047(9) 0.012(6) 0.015(7) 0.002(7)
S1 0.187(7) 0.090(4) 0.215(6) -0.040(4) 0.103(5) -0.064(4)
O1SS 0.214 1.347 0.039 0.181 0.017 0.216
O2SS 0.200 0.530 0.158 0.223 0.023 0.190
O3SS 0.287 0.153 0.162 0.026 -0.055 -0.111
O4SS 0.572 1.229 0.182 -0.175 0.277 -0.522
O1 0.045(7) 0.101(8) 0.048(6) 0.028(5) -0.013(5) -0.023(6)
O2 0.047(6) 0.023(5) 0.050(5) 0.019(4) -0.001(5) 0.002(4)
O3 0.033(6) 0.069(6) 0.029(5) -0.018(4) 0.005(4) -0.015(5)
O4 0.053(7) 0.031(5) 0.065(6) 0.007(4) 0.003(5) -0.007(5)
O5 0.037(7) 0.097(8) 0.078(7) -0.002(6) -0.005(6) 0.025(6)
O6 0.061(7) 0.038(5) 0.039(5) 0.002(4) 0.014(5) 0.008(5)
O7 0.101(11) 0.088(9) 0.156(11) 0.052(8) -0.025(9) -0.028(7)
O8 0.160(13) 0.120(9) 0.105(9) 0.024(7) -0.031(9) -0.055(9)
O9 0.110(10) 0.063(7) 0.083(7) 0.019(6) 0.002(7) -0.011(7)
O10 0.129(12) 0.129(11) 0.112(9) -0.052(7) 0.055(9) -0.043(9)
O11 0.078(9) 0.086(8) 0.115(9) 0.009(6) 0.007(7) 0.029(7)
O12 0.083(8) 0.083(7) 0.053(6) -0.007(5) -0.009(6) 0.006(7)
O13 0.072(8) 0.087(8) 0.078(7) -0.009(6) 0.004(6) -0.008(6)
O14 0.045(6) 0.058(6) 0.061(6) -0.001(5) 0.006(5) 0.013(5)
O15 0.114(12) 0.092(9) 0.200(13) -0.019(9) -0.034(10) -0.033(8)
O16 0.188(16) 0.115(10) 0.210(13) -0.039(10) 0.002(12) -0.046(11)
O17 0.222(19) 0.159(14) 0.115(11) 0.013(9) -0.012(11) -0.040(12)
O18 0.19(2) 0.152(15) 0.43(3) 0.073(17) 0.13(2) 0.057(14)
O19 0.66(5) 0.27(2) 0.098(11) 0.045(12) 0.066(19) -0.16(3)
O20 0.58(4) 0.174(15) 0.169(13) -0.066(12) -0.15(2) 0.11(2)
O21 0.168(19) 0.45(3) 0.30(2) 0.23(2) 0.022(16) 0.008(19)

loop_
_atom_type_symbol
_atom_type_description
_atom_type_scat_dispersion_real
_atom_type_scat_dispersion_imag
_atom_type_scat_source
C C 0.0033 0.0016 'International Tables Vol C Tables 4.2.6.8 and 6.1.1.4'
H H 0.0000 0.0000 'International Tables Vol C Tables 4.2.6.8 and 6.1.1.4'
N N 0.0061 0.0033 'International Tables Vol C Tables 4.2.6.8 and 6.1.1.4'
Ni Ni 0.3393 1.1124 'International Tables Vol C Tables 4.2.6.8 and 6.1.1.4'
O O 0.0106 0.0060 'International Tables Vol C Tables 4.2.6.8 and 6.1.1.4'
S S 0.1246 0.1234 'International Tables Vol C Tables 4.2.6.8 and 6.1.1.4'

loop_
_geom_angle_atom_site_label_1
_geom_angle_atom_site_label_2
_geom_angle_atom_site_label_3
_geom_angle
O2A Ni1 N1C 168.7(4)
O2A Ni1 O1A 82.8(3)
N1C Ni1 O1A 86.4(3)
O2A Ni1 O1 92.3(3)
N1C Ni1 O1 98.0(3)
O1A Ni1 O1 171.6(3)
O2A Ni1 O1B 88.2(3)
N1C Ni1 O1B 86.8(4)
O1A Ni1 O1B 81.6(3)
O1 Ni1 O1B 91.4(3)
O2A Ni1 N2C 97.6(4)
N1C Ni1 N2C 87.5(4)
O1A Ni1 N2C 99.0(4)
O1 Ni1 N2C 88.4(4)
O1B Ni1 N2C 174.2(3)
O2A Ni1 Ni2 101.9(2)
N1C Ni1 Ni2 67.6(3)
O1A Ni1 Ni2 43.6(2)
O1 Ni1 Ni2 131.8(3)
O1B Ni1 Ni2 44.23(18)
N2C Ni1 Ni2 133.6(3)
O1J Ni2 O2B 96.9(3)
O1J Ni2 O1A 98.3(3)
O2B Ni2 O1A 98.6(3)
O1J Ni2 O1C 95.6(3)
O2B Ni2 O1C 164.3(3)
O1A Ni2 O1C 89.0(3)
O1J Ni2 O1B 177.3(3)
O2B Ni2 O1B 80.8(3)
O1A Ni2 O1B 83.4(3)
O1C Ni2 O1B 86.4(3)
O1J Ni2 O1D 81.2(3)
O2B Ni2 O1D 98.2(3)
O1A Ni2 O1D 163.1(3)
O1C Ni2 O1D 74.3(3)
O1B Ni2 O1D 97.8(3)
O1J Ni2 Ni1 136.8(2)
O2B Ni2 Ni1 107.8(2)
O1A Ni2 Ni1 44.2(2)
O1C Ni2 Ni1 68.5(2)
O1B Ni2 Ni1 45.6(2)
O1D Ni2 Ni1 127.6(2)
O2C Ni3 O2 95.3(3)
O2C Ni3 O3 94.0(3)
O2 Ni3 O3 92.2(3)
O2C Ni3 O1C 78.0(3)
O2 Ni3 O1C 173.3(3)
O3 Ni3 O1C 88.2(3)
O2C Ni3 O1K 170.0(3)
O2 Ni3 O1K 83.0(3)
O3 Ni3 O1K 96.0(3)
O1C Ni3 O1K 103.6(3)
O2C Ni3 O1E 98.8(3)
O2 Ni3 O1E 99.0(3)
O3 Ni3 O1E 162.2(3)
O1C Ni3 O1E 82.3(3)
O1K Ni3 O1E 71.8(3)
O2D Ni4 O2K 97.6(3)
O2D Ni4 O1J 98.6(3)
O2K Ni4 O1J 96.7(3)
O2D Ni4 O1G 96.8(3)
O2K Ni4 O1G 99.7(3)
O1J Ni4 O1G 155.7(3)
O2D Ni4 O1K 175.6(3)
O2K Ni4 O1K 80.0(3)
O1J Ni4 O1K 85.3(3)
O1G Ni4 O1K 80.1(3)
O2D Ni4 O1D 80.3(3)
O2K Ni4 O1D 176.4(3)
O1J Ni4 O1D 80.7(3)
O1G Ni4 O1D 83.6(3)
O1K Ni4 O1D 102.3(3)
O4 Ni5 O2E 92.4(3)
O4 Ni5 O1D 86.2(3)
O2E Ni5 O1D 170.8(3)
O4 Ni5 O6 90.9(3)
O2E Ni5 O6 95.7(3)
O1D Ni5 O6 93.4(3)
O4 Ni5 O1E 171.9(3)
O2E Ni5 O1E 79.4(3)
O1D Ni5 O1E 101.9(3)
O6 Ni5 O1E 89.8(3)
O4 Ni5 O1C 98.2(3)
O2E Ni5 O1C 97.9(3)
O1D Ni5 O1C 73.3(3)
O6 Ni5 O1C 163.2(3)
O1E Ni5 O1C 83.1(3)
O1G Ni6 O2F 93.5(3)
O1G Ni6 O1E 96.1(3)
O2F Ni6 O1E 165.9(3)
O1G Ni6 O1K 81.6(3)
O2F Ni6 O1K 95.3(3)
O1E Ni6 O1K 76.0(3)
O1G Ni6 O1H 100.6(3)
O2F Ni6 O1H 99.1(3)
O1E Ni6 O1H 89.3(3)
O1K Ni6 O1H 165.3(3)
O1G Ni6 O1F 174.3(3)
O2F Ni6 O1F 81.5(3)
O1E Ni6 O1F 88.4(3)
O1K Ni6 O1F 96.2(3)
O1H Ni6 O1F 82.9(3)
O1G Ni6 Ni7 138.4(2)
O2F Ni6 Ni7 110.0(2)
O1E Ni6 Ni7 68.7(2)
O1K Ni6 Ni7 127.4(2)
O1H Ni6 Ni7 43.6(2)
O1F Ni6 Ni7 46.7(2)
N1E Ni7 O1H 87.7(3)
N1E Ni7 O2H 168.1(4)
O1H Ni7 O2H 80.5(3)
N1E Ni7 O5 93.4(4)
O1H Ni7 O5 173.4(3)
O2H Ni7 O5 98.3(3)
N1E Ni7 O1F 87.9(3)
O1H Ni7 O1F 82.7(3)
O2H Ni7 O1F 89.5(3)
O5 Ni7 O1F 90.8(3)
N1E Ni7 N2E 86.1(4)
O1H Ni7 N2E 96.6(4)
O2H Ni7 N2E 96.3(4)
O5 Ni7 N2E 89.9(4)
O1F Ni7 N2E 174.0(3)
N1E Ni7 Ni6 67.3(3)
O1H Ni7 Ni6 45.1(2)
O2H Ni7 Ni6 102.9(3)
O5 Ni7 Ni6 129.7(2)
O1F Ni7 Ni6 45.0(2)
N2E Ni7 Ni6 131.4(3)
N1A O1A Ni2 116.2(6)
N1A O1A Ni1 108.0(6)
Ni2 O1A Ni1 92.1(3)
C1A O2A Ni1 110.9(8)
C1A N1A O1A 116.3(10)
C3A N2A C9A 116.7(10)
C3A N2A C8A 109.1(10)
C9A N2A C8A 110.0(10)
O2A C1A N1A 121.9(12)
O2A C1A C2A 123.0(13)
N1A C1A C2A 115.1(12)
C3A C2A C7A 119.3(12)
C3A C2A C1A 127.1(13)
C7A C2A C1A 113.2(14)
C2A C3A C4A 118.4(13)
C2A C3A N2A 121.2(13)
C4A C3A N2A 120.4(12)
C5A C4A C3A 123.7(14)
C4A C5A C6A 121.3(13)
C7A C6A C5A 112.3(12)
C2A C7A C6A 124.8(13)
N1B O1B Ni2 106.6(6)
N1B O1B Ni1 127.1(6)
Ni2 O1B Ni1 90.1(3)
C1B O2B Ni2 112.8(8)
C1B N1B O1B 119.9(10)
C8B N2B C9B 114.1(11)
C8B N2B C3B 112.8(10)
C9B N2B C3B 112.3(12)
O2B C1B N1B 119.5(12)
O2B C1B C2B 118.8(12)
N1B C1B C2B 121.6(11)
C7B C2B C3B 120.0(13)
C7B C2B C1B 115.0(12)
C3B C2B C1B 124.7(13)
C4B C3B C2B 119.5(15)
C4B C3B N2B 122.0(13)
C2B C3B N2B 118.5(13)
C3B C4B C5B 121.6(15)
C4B C5B C6B 120.9(14)
C5B C6B C7B 119.5(14)
C2B C7B C6B 118.3(13)
N1C O1C Ni2 109.4(6)
N1C O1C Ni3 109.7(6)
Ni2 O1C Ni3 121.6(4)
N1C O1C Ni5 117.0(6)
Ni2 O1C Ni5 101.0(3)
Ni3 O1C Ni5 97.9(3)
C1C O2C Ni3 110.7(8)
C1C N1C O1C 109.7(9)
C1C N1C Ni1 129.6(9)
O1C N1C Ni1 114.3(7)
C3C N2C C8C 110.0(10)
C3C N2C C9C 116.2(11)
C8C N2C C9C 105.4(10)
C3C N2C Ni1 108.7(8)
C8C N2C Ni1 110.9(8)
C9C N2C Ni1 105.6(7)
O2C C1C N1C 125.8(13)
O2C C1C C2C 118.5(11)
N1C C1C C2C 115.1(12)
C3C C2C C7C 119.2(12)
C3C C2C C1C 123.7(13)
C7C C2C C1C 117.1(12)
C2C C3C C4C 117.3(13)
C2C C3C N2C 123.3(13)
C4C C3C N2C 119.0(13)
C3C C4C C5C 123.0(12)
C6C C5C C4C 120.2(12)
C5C C6C C7C 117.0(12)
C6C C7C C2C 123.2(11)
N1D O1D Ni5 118.7(6)
N1D O1D Ni4 104.2(6)
Ni5 O1D Ni4 120.2(3)
N1D O1D Ni2 113.3(5)
Ni5 O1D Ni2 102.5(3)
Ni4 O1D Ni2 95.8(3)
C1D O2D Ni4 111.7(8)
C1D N1D O1D 117.0(10)
C9D N2D C8D 113.0(10)
C9D N2D C3D 117.1(11)
C8D N2D C3D 107.3(11)
O2D C1D N1D 122.9(13)
O2D C1D C2D 120.9(12)
N1D C1D C2D 116.1(12)
C3D C2D C7D 117.4(14)
C3D C2D C1D 128.6(14)
C7D C2D C1D 113.8(13)
C2D C3D C4D 121.9(15)
C2D C3D N2D 117.0(13)
C4D C3D N2D 121.1(14)
C3D C4D C5D 120.4(15)
C6D C5D C4D 118.0(15)
C7D C6D C5D 119.8(16)
C6D C7D C2D 122.4(15)
N1E O1E Ni6 110.5(5)
N1E O1E Ni5 109.7(5)
Ni6 O1E Ni5 123.6(4)
N1E O1E Ni3 114.3(6)
Ni6 O1E Ni3 101.3(3)
Ni5 O1E Ni3 96.5(3)
C1E O2E Ni5 110.4(7)
C1E N1E O1E 113.2(9)
C1E N1E Ni7 129.5(8)
O1E N1E Ni7 113.3(6)
C3E N2E C9E 112.0(10)
C3E N2E C8E 107.8(10)
C9E N2E C8E 107.5(10)
C3E N2E Ni7 111.0(8)
C9E N2E Ni7 108.2(7)
C8E N2E Ni7 110.1(7)
N1E C1E O2E 123.8(11)
N1E C1E C2E 119.1(12)
O2E C1E C2E 117.1(11)
C7E C2E C1E 118.9(12)
C7E C2E C3E 117.4(12)
C1E C2E C3E 123.7(12)
C4E C3E N2E 121.5(12)
C4E C3E C2E 120.1(13)
N2E C3E C2E 118.4(11)
C3E C4E C5E 119.3(13)
C6E C5E C4E 121.7(14)
C5E C6E C7E 117.9(13)
C2E C7E C6E 123.2(12)
N1F O1F Ni6 104.4(6)
N1F O1F Ni7 126.3(6)
Ni6 O1F Ni7 88.2(3)
C1F O2F Ni6 113.4(8)
C1F N1F O1F 117.5(10)
C3F N2F C9F 121.0(13)
C3F N2F C8F 115.6(13)
C9F N2F C8F 104.3(11)
O2F C1F N1F 123.1(12)
O2F C1F C2F 122.2(13)
N1F C1F C2F 114.7(13)
C3F C2F C7F 120.4(16)
C3F C2F C1F 126.1(16)
C7F C2F C1F 112.9(14)
N2F C3F C2F 123.3(18)
N2F C3F C4F 119.2(14)
C2F C3F C4F 117.1(16)
C5F C4F C3F 117.4(14)
C4F C5F C6F 127.6(16)
C5F C6F C7F 112.6(16)
C2F C7F C6F 124.4(15)
N1G O1G Ni6 115.4(6)
N1G O1G Ni4 117.1(6)
Ni6 O1G Ni4 101.0(3)
C1G N1G O1G 121.1(9)
C3G N2G C8G 110.1(9)
C3G N2G C9G 114.3(10)
C8G N2G C9G 112.6(10)
O2G C1G N1G 121.6(13)
O2G C1G C2G 123.8(12)
N1G C1G C2G 114.6(11)
C3G C2G C7G 119.3(13)
C3G C2G C1G 128.7(12)
C7G C2G C1G 112.0(11)
C2G C3G C4G 120.9(13)
C2G C3G N2G 118.4(12)
C4G C3G N2G 120.6(13)
C5G C4G C3G 117.3(14)
C6G C5G C4G 122.6(14)
C5G C6G C7G 121.1(12)
C6G C7G C2G 118.7(12)
N1H O1H Ni7 107.6(5)
N1H O1H Ni6 117.6(6)
Ni7 O1H Ni6 91.3(3)
C1H O2H Ni7 111.2(8)
C1H N1H O1H 119.0(11)
C3H N2H C9H 115.3(10)
C3H N2H C8H 109.1(10)
C9H N2H C8H 111.0(11)
N1H C1H O2H 120.5(13)
N1H C1H C2H 120.8(14)
O2H C1H C2H 118.5(11)
C7H C2H C3H 118.8(12)
C7H C2H C1H 118.0(12)
C3H C2H C1H 123.1(12)
C4H C3H N2H 121.5(14)
C4H C3H C2H 117.8(13)
N2H C3H C2H 120.3(13)
C5H C4H C3H 119.0(15)
C4H C5H C6H 122.9(14)
C5H C6H C7H 120.4(14)
C6H C7H C2H 120.1(13)
N1J O1J Ni2 117.1(5)
N1J O1J Ni4 119.4(6)
Ni2 O1J Ni4 102.3(3)
C1J N1J O1J 118.4(10)
C3J N2J C9J 115.9(10)
C3J N2J C8J 110.4(10)
C9J N2J C8J 108.6(10)
O2J C1J N1J 126.2(12)
O2J C1J C2J 117.0(12)
N1J C1J C2J 116.8(12)
C3J C2J C7J 118.7(13)
C3J C2J C1J 125.6(12)
C7J C2J C1J 115.6(12)
C2J C3J C4J 120.1(13)
C2J C3J N2J 119.1(12)
C4J C3J N2J 120.8(12)
C5J C4J C3J 119.8(13)
C6J C5J C4J 123.3(13)
C5J C6J C7J 116.3(13)
C2J C7J C6J 121.8(13)
N1K O1K Ni4 107.6(6)
N1K O1K Ni6 116.1(5)
Ni4 O1K Ni6 97.3(3)
N1K O1K Ni3 114.7(6)
Ni4 O1K Ni3 117.7(3)
Ni6 O1K Ni3 102.4(3)
C1K O2K Ni4 111.7(8)
C1K N1K O1K 117.0(9)
C3K N2K C9K 116.0(9)
C3K N2K C8K 111.6(10)
C9K N2K C8K 110.2(9)
O2K C1K N1K 119.6(11)
O2K C1K C2K 119.3(13)
N1K C1K C2K 121.1(12)
C7K C2K C3K 115.4(11)
C7K C2K C1K 120.4(13)
C3K C2K C1K 123.9(12)
C4K C3K C2K 118.8(12)
C4K C3K N2K 121.4(11)
C2K C3K N2K 119.7(10)
C5K C4K C3K 118.9(12)
C4K C5K C6K 124.7(13)
C7K C6K C5K 114.8(14)
C6K C7K C2K 127.1(13)
O1SS S1 O4SS 124.7(4)
O1SS S1 O3SS 121.2(4)
O4SS S1 O3SS 87.4(2)
O1SS S1 O2SS 104.3(3)
O4SS S1 O2SS 119.6(4)
O3SS S1 O2SS 96.0(3)

loop_
_geom_bond_atom_site_label_1
_geom_bond_atom_site_label_2
_geom_bond_distance
Ni1 O2A 1.993(8)
Ni1 N1C 2.001(9)
Ni1 O1A 2.066(8)
Ni1 O1 2.074(9)
Ni1 O1B 2.116(8)
Ni1 N2C 2.211(11)
Ni1 Ni2 2.959(3)
Ni2 O1J 1.981(7)
Ni2 O2B 2.017(8)
Ni2 O1A 2.043(8)
Ni2 O1C 2.044(7)
Ni2 O1B 2.064(7)
Ni2 O1D 2.111(7)
Ni3 O2C 1.987(8)
Ni3 O2 1.994(6)
Ni3 O3 2.070(7)
Ni3 O1C 2.073(7)
Ni3 O1K 2.093(8)
Ni3 O1E 2.193(7)
Ni4 O2D 2.007(8)
Ni4 O2K 2.008(8)
Ni4 O1J 2.023(7)
Ni4 O1G 2.052(7)
Ni4 O1K 2.069(7)
Ni4 O1D 2.090(7)
Ni5 O4 2.011(7)
Ni5 O2E 2.027(7)
Ni5 O1D 2.045(7)
Ni5 O6 2.047(8)
Ni5 O1E 2.079(6)
Ni5 O1C 2.155(7)
Ni6 O1G 1.980(8)
Ni6 O2F 1.983(7)
Ni6 O1E 2.008(8)
Ni6 O1K 2.076(7)
Ni6 O1H 2.084(7)
Ni6 O1F 2.085(7)
Ni6 Ni7 2.944(2)
Ni7 N1E 2.008(9)
Ni7 O1H 2.033(8)
Ni7 O2H 2.036(8)
Ni7 O5 2.090(9)
Ni7 O1F 2.144(8)
Ni7 N2E 2.149(10)
O1A N1A 1.399(10)
O2A C1A 1.307(14)
N1A C1A 1.371(15)
N2A C3A 1.437(15)
N2A C9A 1.448(12)
N2A C8A 1.456(14)
C1A C2A 1.548(16)
C2A C3A 1.359(16)
C2A C7A 1.372(15)
C3A C4A 1.390(15)
C4A C5A 1.297(15)
C5A C6A 1.477(16)
C6A C7A 1.405(15)
O1B N1B 1.385(11)
O2B C1B 1.266(12)
N1B C1B 1.329(15)
N2B C8B 1.427(14)
N2B C9B 1.433(12)
N2B C3B 1.480(17)
C1B C2B 1.519(16)
C2B C7B 1.385(17)
C2B C3B 1.429(16)
C3B C4B 1.344(17)
C4B C5B 1.363(17)
C5B C6B 1.383(15)
C6B C7B 1.428(16)
O1C N1C 1.449(11)
O2C C1C 1.272(13)
N1C C1C 1.298(13)
N2C C3C 1.439(14)
N2C C8C 1.499(14)
N2C C9C 1.508(13)
C1C C2C 1.531(16)
C2C C3C 1.340(15)
C2C C7C 1.406(14)
C3C C4C 1.386(17)
C4C C5C 1.396(15)
C5C C6C 1.331(14)
C6C C7C 1.387(15)
O1D N1D 1.443(11)
O2D C1D 1.262(13)
N1D C1D 1.280(14)
N2D C9D 1.438(13)
N2D C8D 1.454(13)
N2D C3D 1.486(16)
C1D C2D 1.531(17)
C2D C3D 1.344(16)
C2D C7D 1.407(17)
C3D C4D 1.375(17)
C4D C5D 1.399(17)
C5D C6D 1.393(18)
C6D C7D 1.346(16)
O1E N1E 1.443(10)
O2E C1E 1.344(13)
N1E C1E 1.300(13)
N2E C3E 1.453(15)
N2E C9E 1.487(12)
N2E C8E 1.497(14)
C1E C2E 1.412(15)
C2E C7E 1.349(15)
C2E C3E 1.461(14)
C3E C4E 1.391(16)
C4E C5E 1.433(18)
C5E C6E 1.341(14)
C6E C7E 1.457(16)
O1F N1F 1.446(11)
O2F C1F 1.221(13)
N1F C1F 1.307(14)
N2F C3F 1.366(18)
N2F C9F 1.424(14)
N2F C8F 1.446(14)
C1F C2F 1.507(16)
C2F C3F 1.385(17)
C2F C7F 1.401(18)
C3F C4F 1.53(2)
C4F C5F 1.357(18)
C5F C6F 1.391(19)
C6F C7F 1.462(17)
O1G N1G 1.413(11)
O2G C1G 1.235(12)
N1G C1G 1.329(13)
N2G C3G 1.468(14)
N2G C8G 1.482(12)
N2G C9G 1.533(13)
C1G C2G 1.500(17)
C2G C3G 1.385(15)
C2G C7G 1.437(15)
C3G C4G 1.446(16)
C4G C5G 1.388(15)
C5G C6G 1.363(16)
C6G C7G 1.400(16)
O1H N1H 1.420(10)
O2H C1H 1.295(16)
N1H C1H 1.266(13)
N2H C3H 1.405(15)
N2H C9H 1.442(14)
N2H C8H 1.482(14)
C1H C2H 1.535(16)
C2H C7H 1.378(14)
C2H C3H 1.459(16)
C3H C4H 1.404(16)
C4H C5H 1.347(18)
C5H C6H 1.357(19)
C6H C7H 1.371(16)
O1J N1J 1.395(9)
O2J C1J 1.264(13)
N1J C1J 1.300(13)
N2J C3J 1.447(14)
N2J C9J 1.482(14)
N2J C8J 1.517(13)
C1J C2J 1.536(16)
C2J C3J 1.367(16)
C2J C7J 1.384(15)
C3J C4J 1.392(14)
C4J C5J 1.371(15)
C5J C6J 1.334(16)
C6J C7J 1.438(14)
O1K N1K 1.370(9)
O2K C1K 1.306(13)
N1K C1K 1.344(14)
N2K C3K 1.443(13)
N2K C9K 1.479(12)
N2K C8K 1.497(13)
C1K C2K 1.474(15)
C2K C7K 1.405(15)
C2K C3K 1.442(15)
C3K C4K 1.401(14)
C4K C5K 1.361(16)
C5K C6K 1.392(17)
C6K C7K 1.322(15)
S1 O1SS 1.441(5)
S1 O4SS 1.445(5)
S1 O3SS 1.452(4)
S1 O2SS 1.487(5)
